data_4114149
loop_
_publ_author_name
'Odile Eisenstein'
'Peter B. Hitchcock'
'Alexei V. Khvostov'
'Michael F. Lappert'
'Laurent Maron'
'Lionel Perrin'
'Andrey V. Protchenko'

_publ_section_title
;
 Mono-, Di-, and Trianionic \b-Diketiminato Ligands: A Computational Study
 and the Synthesis and Structure of [(YbL)3(THF)], L =
 [{N(SiMe3)C(Ph)}2CH]
;
_journal_name_full 'Journal of the American Chemical Society'
_journal_page_first 10790
_journal_page_last 10791
_journal_paper_doi 10.1021/ja036902s
_journal_volume 125
_journal_year 2003
_chemical_compound_source 'synthesis as described'
_chemical_formula_moiety 'C67 H95 N6 O Si6 Yb3'
_chemical_formula_sum 'C67 H95 N6 O Si6 Yb3'
_chemical_formula_weight 1688.15
_chemical_name_common '[Yb3(thf){Me3SiNCPhCHCPhNSiMe3}3]'
_chemical_name_systematic
;
 ?
;
_space_group_IT_number 2
_symmetry_cell_setting triclinic
_symmetry_Int_Tables_number 2
_symmetry_space_group_name_Hall '-P 1'
_symmetry_space_group_name_H-M 'P -1'
_atom_sites_solution_hydrogens geom
_atom_sites_solution_primary direct
_atom_sites_solution_secondary difmap
_audit_conform_dict_location ftp://ftp.iucr.org/pub/cif_core.dic
_audit_conform_dict_name cif_core.dic
_audit_conform_dict_version 2.2
_audit_creation_date 2002-02-14T08:17:59-00:00
_audit_creation_method 'WinGX routine CIF_UPDATE'
_cell_angle_alpha 65.993(2)
_cell_angle_beta 84.086(2)
_cell_angle_gamma 86.355(2)
_cell_formula_units_Z 2
_cell_length_a 13.4823(4)
_cell_length_b 16.3546(5)
_cell_length_c 20.0818(6)
_cell_measurement_reflns_used 13654
_cell_measurement_temperature 173(2)
_cell_measurement_theta_max 25
_cell_measurement_theta_min 4
_cell_measurement_wavelength 0.71073
_cell_volume 4022.3(2)
_computing_cell_refinement 'HKL Scalepack'
_computing_molecular_graphics 'Ortep-3 for Windows (Farrugia, 1997)'
_computing_publication_material 'WinGX publication routines (Farrugia, 1999)'
_computing_structure_refinement 'SHELXL-97 (Sheldrick, 1997)'
_computing_structure_solution 'SHELXS-97 (Sheldrick, 1997)'
_diffrn_ambient_temperature 173(2)
_diffrn_measured_fraction_theta_full 0.994
_diffrn_measured_fraction_theta_max 0.994
_diffrn_measurement_device KappaCCD
_diffrn_measurement_method CCD
_diffrn_radiation_monochromator graphite
_diffrn_radiation_probe x-ray
_diffrn_radiation_type MoK\a
_diffrn_radiation_wavelength 0.71073
_diffrn_reflns_av_R_equivalents 0.0452
_diffrn_reflns_av_unetI/netI 0.0558
_diffrn_reflns_limit_h_max 16
_diffrn_reflns_limit_h_min -14
_diffrn_reflns_limit_k_max 19
_diffrn_reflns_limit_k_min -19
_diffrn_reflns_limit_l_max 20
_diffrn_reflns_limit_l_min -23
_diffrn_reflns_number 29430
_diffrn_reflns_theta_full 25.05
_diffrn_reflns_theta_max 25.05
_diffrn_reflns_theta_min 3.73
_exptl_absorpt_coefficient_mu 3.587
_exptl_absorpt_correction_T_max 0.358
_exptl_absorpt_correction_T_min 0.323
_exptl_absorpt_correction_type multi-scan
_exptl_absorpt_process_details
;
        [c.f. r.h. blessing, acta cryst. (1995), a51, 33-38]
;
_exptl_crystal_colour black
_exptl_crystal_density_diffrn 1.394
_exptl_crystal_description needle
_exptl_crystal_F_000 1682
_exptl_crystal_size_max 0.3
_exptl_crystal_size_mid 0.3
_exptl_crystal_size_min 0.3
_refine_diff_density_max 1.419
_refine_diff_density_min -0.999
_refine_diff_density_rms 0.139
_refine_ls_extinction_method none
_refine_ls_goodness_of_fit_ref 1.031
_refine_ls_hydrogen_treatment 'riding mode'
_refine_ls_matrix_type full
_refine_ls_number_parameters 748
_refine_ls_number_reflns 14142
_refine_ls_number_restraints 0
_refine_ls_restrained_S_all 1.031
_refine_ls_R_factor_all 0.0546
_refine_ls_R_factor_gt 0.0388
_refine_ls_shift/su_max 0.001
_refine_ls_shift/su_mean 0
_refine_ls_structure_factor_coef Fsqd
_refine_ls_weighting_details 'calc w=1/[\s^2^(Fo^2^)+(0.0465P)^2^+13.9786P] where P=(Fo^2^+2Fc^2^)/3'
_refine_ls_weighting_scheme calc
_refine_ls_wR_factor_gt 0.1
_refine_ls_wR_factor_ref 0.1091
_reflns_number_gt 11516
_reflns_number_total 14142
_reflns_threshold_expression >2sigma(I)
_cod_data_source_file ja036902ssi20030625_055612.cif
_cod_data_source_block feb602
_cod_database_code 4114149

loop_
_symmetry_equiv_pos_as_xyz
'x, y, z'
'-x, -y, -z'

loop_
_atom_site_label
_atom_site_type_symbol
_atom_site_fract_x
_atom_site_fract_y
_atom_site_fract_z
_atom_site_U_iso_or_equiv
_atom_site_adp_type
_atom_site_occupancy
_atom_site_symmetry_multiplicity
_atom_site_calc_flag
_atom_site_refinement_flags
_atom_site_disorder_assembly
_atom_site_disorder_group
Yb1 Yb 0.46224(2) 0.376422(18) 0.185839(14) 0.02880(8) Uani 1 1 d . . .
Yb2 Yb 0.38499(2) 0.380346(18) 0.344563(14) 0.02847(8) Uani 1 1 d . . .
Yb3 Yb 0.16505(2) 0.234580(18) 0.109586(15) 0.03089(8) Uani 1 1 d . . .
Si1 Si 0.57713(16) 0.23322(16) 0.46751(11) 0.0502(6) Uani 1 1 d . A 1
Si2 Si 0.40544(14) 0.58395(12) 0.14958(10) 0.0328(4) Uani 1 1 d . A 1
Si3 Si 0.29845(15) 0.19347(12) 0.34138(10) 0.0372(4) Uani 1 1 d . B 1
Si4 Si 0.20513(15) 0.43367(14) 0.44557(10) 0.0400(5) Uani 1 1 d . B 1
Si5 Si 0.35035(15) 0.04409(13) 0.11168(11) 0.0394(5) Uani 1 1 d . C 1
Si6 Si 0.05777(17) 0.27440(14) -0.06875(11) 0.0449(5) Uani 1 1 d . C 1
O O 0.0060(4) 0.2715(4) 0.1607(3) 0.0577(15) Uani 1 1 d . D 1
N1 N 0.5134(4) 0.2920(4) 0.3925(3) 0.0350(13) Uani 1 1 d . A 1
N2 N 0.4426(4) 0.4991(3) 0.2291(3) 0.0287(11) Uani 1 1 d . A 1
N3 N 0.3366(4) 0.3010(3) 0.2842(3) 0.0301(12) Uani 1 1 d . B 1
N4 N 0.2270(4) 0.4174(4) 0.3658(3) 0.0346(13) Uani 1 1 d . B 1
N5 N 0.2350(4) 0.0925(3) 0.1262(3) 0.0335(12) Uani 1 1 d . C 1
N6 N 0.0753(4) 0.2096(3) 0.0233(3) 0.0356(13) Uani 1 1 d . C 1
C1 C 0.5660(5) 0.3567(5) 0.3283(3) 0.0348(15) Uani 1 1 d . A 1
C2 C 0.5570(5) 0.4486(5) 0.3248(4) 0.0360(15) Uani 1 1 d . A 1
H2 H 0.5931 0.4627 0.3567 0.043 Uiso 1 1 calc R A 1
C3 C 0.4991(5) 0.5153(4) 0.2777(4) 0.0327(14) Uani 1 1 d . A 1
C4 C 0.6066(5) 0.3403(4) 0.2679(3) 0.0328(15) Uani 1 1 d . A 1
C5 C 0.5990(5) 0.2548(5) 0.2636(4) 0.0381(16) Uani 1 1 d . A 1
H5 H 0.584 0.2031 0.3071 0.046 Uiso 1 1 calc R A 1
C6 C 0.6133(6) 0.2469(5) 0.1971(4) 0.0449(18) Uani 1 1 d . A 1
H6 H 0.6058 0.1901 0.196 0.054 Uiso 1 1 calc R A 1
C7 C 0.6382(6) 0.3193(5) 0.1321(4) 0.0461(19) Uani 1 1 d . A 1
H7 H 0.6403 0.3144 0.0864 0.055 Uiso 1 1 calc R A 1
C8 C 0.6603(5) 0.3999(5) 0.1355(4) 0.0396(17) Uani 1 1 d . A 1
H8 H 0.6853 0.448 0.0924 0.048 Uiso 1 1 calc R A 1
C9 C 0.6461(5) 0.4105(5) 0.2009(4) 0.0373(16) Uani 1 1 d . A 1
H9 H 0.6629 0.4657 0.2017 0.045 Uiso 1 1 calc R A 1
C10 C 0.4880(6) 0.6023(5) 0.2850(4) 0.0418(17) Uani 1 1 d . A 1
C11 C 0.5723(8) 0.6472(6) 0.2865(5) 0.072(3) Uani 1 1 d . A 1
H11 H 0.6374 0.6234 0.2816 0.087 Uiso 1 1 calc R A 1
C12 C 0.5584(13) 0.7285(8) 0.2954(7) 0.109(5) Uani 1 1 d . A 1
H12 H 0.6148 0.7599 0.2964 0.13 Uiso 1 1 calc R A 1
C13 C 0.4632(14) 0.7631(8) 0.3026(6) 0.100(5) Uani 1 1 d . A 1
H13 H 0.4539 0.8178 0.3087 0.12 Uiso 1 1 calc R A 1
C14 C 0.3868(10) 0.7195(6) 0.3009(5) 0.074(3) Uani 1 1 d . A 1
H14 H 0.3218 0.7436 0.3056 0.089 Uiso 1 1 calc R A 1
C15 C 0.3960(7) 0.6395(5) 0.2925(4) 0.051(2) Uani 1 1 d . A 1
H15 H 0.3378 0.61 0.2919 0.061 Uiso 1 1 calc R A 1
C16 C 0.4912(7) 0.1581(6) 0.5428(4) 0.060(2) Uani 1 1 d . A 1
H16A H 0.437 0.1938 0.5549 0.09 Uiso 1 1 calc R A 1
H16B H 0.5279 0.1253 0.5859 0.09 Uiso 1 1 calc R A 1
H16C H 0.4633 0.1155 0.5272 0.09 Uiso 1 1 calc R A 1
C17 C 0.6768(9) 0.1612(9) 0.4481(5) 0.114(5) Uani 1 1 d . A 1
H17A H 0.7241 0.1984 0.4085 0.171 Uiso 1 1 calc R A 1
H17B H 0.6474 0.1186 0.4332 0.171 Uiso 1 1 calc R A 1
H17C H 0.7118 0.1284 0.4921 0.171 Uiso 1 1 calc R A 1
C18 C 0.6306(8) 0.3097(7) 0.5022(5) 0.078(3) Uani 1 1 d . A 1
H18A H 0.5771 0.3474 0.5125 0.116 Uiso 1 1 calc R A 1
H18B H 0.6802 0.3476 0.4651 0.116 Uiso 1 1 calc R A 1
H18C H 0.6626 0.2741 0.5471 0.116 Uiso 1 1 calc R A 1
C19 C 0.4246(6) 0.5406(4) 0.0742(3) 0.0388(16) Uani 1 1 d . A 1
H19A H 0.3849 0.4871 0.088 0.058 Uiso 1 1 calc R A 1
H19B H 0.4953 0.5254 0.0674 0.058 Uiso 1 1 calc R A 1
H19C H 0.4034 0.587 0.0285 0.058 Uiso 1 1 calc R A 1
C20 C 0.4851(6) 0.6844(5) 0.1138(4) 0.0460(18) Uani 1 1 d . A 1
H20A H 0.5555 0.6656 0.1115 0.069 Uiso 1 1 calc R A 1
H20B H 0.4743 0.7159 0.1463 0.069 Uiso 1 1 calc R A 1
H20C H 0.4676 0.7244 0.0646 0.069 Uiso 1 1 calc R A 1
C21 C 0.2718(6) 0.6196(5) 0.1537(4) 0.0499(19) Uani 1 1 d . A 1
H21A H 0.2299 0.5668 0.1725 0.075 Uiso 1 1 calc R A 1
H21B H 0.2544 0.6596 0.1045 0.075 Uiso 1 1 calc R A 1
H21C H 0.2608 0.6513 0.1862 0.075 Uiso 1 1 calc R A 1
C22 C 0.2627(5) 0.3534(4) 0.2347(3) 0.0290(14) Uani 1 1 d . B 1
C23 C 0.1775(5) 0.3960(4) 0.2597(3) 0.0294(14) Uani 1 1 d . B 1
H23 H 0.124 0.411 0.2292 0.035 Uiso 1 1 calc R B 1
C24 C 0.1591(5) 0.4188(4) 0.3183(3) 0.0317(14) Uani 1 1 d . B 1
C25 C 0.2682(5) 0.3528(4) 0.1651(3) 0.0283(14) Uani 1 1 d . B 1
C26 C 0.3374(5) 0.2944(4) 0.1420(3) 0.0313(14) Uani 1 1 d . B 1
H26 H 0.3724 0.2478 0.178 0.038 Uiso 1 1 calc R B 1
C27 C 0.3538(5) 0.3048(4) 0.0695(4) 0.0363(16) Uani 1 1 d . B 1
H27 H 0.4063 0.2714 0.0562 0.044 Uiso 1 1 calc R B 1
C28 C 0.2955(5) 0.3627(5) 0.0162(4) 0.0398(17) Uani 1 1 d . B 1
H28 H 0.305 0.3674 -0.0327 0.048 Uiso 1 1 calc R B 1
C29 C 0.2207(5) 0.4150(4) 0.0373(4) 0.0367(16) Uani 1 1 d . B 1
H29 H 0.1799 0.4553 0.0015 0.044 Uiso 1 1 calc R B 1
C30 C 0.2057(5) 0.4091(4) 0.1077(4) 0.0343(15) Uani 1 1 d . B 1
H30 H 0.1524 0.443 0.1196 0.041 Uiso 1 1 calc R B 1
C31 C 0.0540(5) 0.4523(6) 0.3281(4) 0.0455(19) Uani 1 1 d . B 1
C32 C 0.0289(7) 0.5422(7) 0.3013(5) 0.073(3) Uani 1 1 d . B 1
H32 H 0.0784 0.5857 0.2767 0.088 Uiso 1 1 calc R B 1
C33 C -0.0711(10) 0.5685(10) 0.3107(6) 0.113(5) Uani 1 1 d . B 1
H33 H -0.0885 0.6305 0.2922 0.135 Uiso 1 1 calc R B 1
C34 C -0.1423(8) 0.5089(15) 0.3448(7) 0.120(7) Uani 1 1 d . B 1
H34 H -0.2096 0.5281 0.3497 0.144 Uiso 1 1 calc R B 1
C35 C -0.1174(9) 0.4216(13) 0.3720(10) 0.136(7) Uani 1 1 d . B 1
H35 H -0.1675 0.3789 0.3973 0.164 Uiso 1 1 calc R B 1
C36 C -0.0204(7) 0.3925(9) 0.3641(7) 0.097(4) Uani 1 1 d . B 1
H36 H -0.0048 0.3301 0.3838 0.116 Uiso 1 1 calc R B 1
C37 C 0.3967(6) 0.1047(5) 0.3533(5) 0.054(2) Uani 1 1 d . B 1
H37A H 0.4223 0.1063 0.3053 0.081 Uiso 1 1 calc R B 1
H37B H 0.3683 0.046 0.3834 0.081 Uiso 1 1 calc R B 1
H37C H 0.4513 0.1149 0.3774 0.081 Uiso 1 1 calc R B 1
C38 C 0.2550(7) 0.1856(5) 0.4344(4) 0.056(2) Uani 1 1 d . B 1
H38A H 0.2025 0.2311 0.4309 0.084 Uiso 1 1 calc R B 1
H38B H 0.311 0.1955 0.4574 0.084 Uiso 1 1 calc R B 1
H38C H 0.2284 0.126 0.4639 0.084 Uiso 1 1 calc R B 1
C39 C 0.1905(6) 0.1637(5) 0.3033(5) 0.056(2) Uani 1 1 d . B 1
H39A H 0.2111 0.1673 0.254 0.085 Uiso 1 1 calc R B 1
H39B H 0.1346 0.2057 0.3012 0.085 Uiso 1 1 calc R B 1
H39C H 0.1699 0.1027 0.335 0.085 Uiso 1 1 calc R B 1
C40 C 0.3339(6) 0.4175(6) 0.4785(4) 0.060(2) Uani 1 1 d . B 1
H40A H 0.379 0.4604 0.4409 0.09 Uiso 1 1 calc R B 1
H40B H 0.3585 0.3564 0.488 0.09 Uiso 1 1 calc R B 1
H40C H 0.3312 0.4274 0.5236 0.09 Uiso 1 1 calc R B 1
C41 C 0.1605(7) 0.5479(6) 0.4362(5) 0.065(2) Uani 1 1 d . B 1
H41A H 0.2031 0.5928 0.3982 0.097 Uiso 1 1 calc R B 1
H41B H 0.1632 0.5531 0.4829 0.097 Uiso 1 1 calc R B 1
H41C H 0.0916 0.5577 0.4226 0.097 Uiso 1 1 calc R B 1
C42 C 0.1213(8) 0.3507(7) 0.5188(5) 0.076(3) Uani 1 1 d . B 1
H42A H 0.1433 0.2899 0.5252 0.114 Uiso 1 1 calc R B 1
H42B H 0.0527 0.3613 0.5046 0.114 Uiso 1 1 calc R B 1
H42C H 0.124 0.3574 0.5649 0.114 Uiso 1 1 calc R B 1
C43 C 0.1522(5) 0.0484(4) 0.1613(4) 0.0355(15) Uani 1 1 d . C 1
C44 C 0.0558(5) 0.0805(4) 0.1404(4) 0.0401(16) Uani 1 1 d . C 1
H44 H 0.0035 0.057 0.178 0.048 Uiso 1 1 calc R C 1
C45 C 0.0240(5) 0.1426(4) 0.0717(4) 0.0351(15) Uani 1 1 d . C 1
C46 C 0.1553(5) -0.0368(4) 0.2281(4) 0.0355(15) Uani 1 1 d . C 1
C47 C 0.2169(6) -0.0436(5) 0.2814(4) 0.0427(17) Uani 1 1 d . C 1
H47 H 0.2593 0.0043 0.2732 0.051 Uiso 1 1 calc R C 1
C48 C 0.2178(7) -0.1193(6) 0.3464(5) 0.059(2) Uani 1 1 d . C 1
H48 H 0.2614 -0.1234 0.382 0.071 Uiso 1 1 calc R C 1
C49 C 0.1539(8) -0.1900(6) 0.3594(5) 0.068(3) Uani 1 1 d . C 1
H49 H 0.1512 -0.2405 0.4049 0.081 Uiso 1 1 calc R C 1
C50 C 0.0959(8) -0.1853(6) 0.3061(5) 0.071(3) Uani 1 1 d . C 1
H50 H 0.0556 -0.2343 0.3135 0.086 Uiso 1 1 calc R C 1
C51 C 0.0955(6) -0.1077(5) 0.2396(4) 0.052(2) Uani 1 1 d . C 1
H51 H 0.054 -0.1044 0.2031 0.063 Uiso 1 1 calc R C 1
C52 C -0.0788(5) 0.1237(5) 0.0589(4) 0.0368(16) Uani 1 1 d . C 1
C53 C -0.0954(6) 0.0437(6) 0.0549(5) 0.060(2) Uani 1 1 d . C 1
H53 H -0.0419 0.0013 0.0608 0.071 Uiso 1 1 calc R C 1
C54 C -0.1876(8) 0.0237(7) 0.0426(7) 0.084(3) Uani 1 1 d . C 1
H54 H -0.1963 -0.0309 0.038 0.1 Uiso 1 1 calc R C 1
C55 C -0.2680(7) 0.0829(7) 0.0370(6) 0.072(3) Uani 1 1 d . C 1
H55 H -0.3326 0.0685 0.0307 0.086 Uiso 1 1 calc R C 1
C56 C -0.2515(6) 0.1623(6) 0.0407(5) 0.062(2) Uani 1 1 d . C 1
H56 H -0.3056 0.2039 0.0364 0.074 Uiso 1 1 calc R C 1
C57 C -0.1581(6) 0.1838(5) 0.0506(4) 0.049(2) Uani 1 1 d . C 1
H57 H -0.1485 0.2403 0.0516 0.059 Uiso 1 1 calc R C 1
C58 C 0.3428(7) -0.0770(5) 0.1327(5) 0.059(2) Uani 1 1 d . C 1
H58A H 0.2913 -0.0858 0.1053 0.089 Uiso 1 1 calc R C 1
H58B H 0.3257 -0.11 0.1852 0.089 Uiso 1 1 calc R C 1
H58C H 0.4073 -0.099 0.1186 0.089 Uiso 1 1 calc R C 1
C59 C 0.3904(6) 0.1027(5) 0.0121(4) 0.053(2) Uani 1 1 d . C 1
H59A H 0.3956 0.1668 -0.0005 0.079 Uiso 1 1 calc R C 1
H59B H 0.3411 0.0936 -0.0167 0.079 Uiso 1 1 calc R C 1
H59C H 0.4554 0.0783 0.0013 0.079 Uiso 1 1 calc R C 1
C60 C 0.4488(6) 0.0605(6) 0.1634(5) 0.062(2) Uani 1 1 d . C 1
H60A H 0.4533 0.1244 0.1522 0.093 Uiso 1 1 calc R C 1
H60B H 0.5131 0.038 0.1492 0.093 Uiso 1 1 calc R C 1
H60C H 0.4319 0.0276 0.216 0.093 Uiso 1 1 calc R C 1
C61 C 0.1834(8) 0.2908(8) -0.1164(5) 0.090(4) Uani 1 1 d . C 1
H61A H 0.2251 0.3181 -0.0942 0.135 Uiso 1 1 calc R C 1
H61B H 0.1792 0.3303 -0.1682 0.135 Uiso 1 1 calc R C 1
H61C H 0.213 0.2329 -0.1124 0.135 Uiso 1 1 calc R C 1
C62 C -0.0004(8) 0.3841(5) -0.0772(5) 0.076(3) Uani 1 1 d . C 1
H62A H -0.0675 0.3747 -0.0518 0.114 Uiso 1 1 calc R C 1
H62B H -0.0048 0.423 -0.1291 0.114 Uiso 1 1 calc R C 1
H62C H 0.0404 0.4124 -0.0553 0.114 Uiso 1 1 calc R C 1
C63 C -0.0193(7) 0.2226(5) -0.1130(4) 0.056(2) Uani 1 1 d . C 1
H63A H -0.0868 0.2131 -0.0883 0.083 Uiso 1 1 calc R C 1
H63B H 0.0112 0.165 -0.1092 0.083 Uiso 1 1 calc R C 1
H63C H -0.0226 0.2626 -0.1647 0.083 Uiso 1 1 calc R C 1
C64 C -0.0485(6) 0.3564(6) 0.1334(6) 0.065(3) Uani 1 1 d . D 1
H64A H -0.102 0.3548 0.1037 0.078 Uiso 1 1 calc R D 1
H64B H -0.0034 0.4059 0.1032 0.078 Uiso 1 1 calc R D 1
C65 C -0.0915(7) 0.3676(8) 0.2013(7) 0.086(4) Uani 1 1 d . D 1
H65A H -0.1543 0.4038 0.1925 0.103 Uiso 1 1 calc R D 1
H65B H -0.0437 0.3965 0.2186 0.103 Uiso 1 1 calc R D 1
C66 C -0.1106(8) 0.2722(9) 0.2559(7) 0.093(4) Uani 1 1 d . D 1
H66A H -0.0856 0.2619 0.3034 0.111 Uiso 1 1 calc R D 1
H66B H -0.1829 0.2604 0.2639 0.111 Uiso 1 1 calc R D 1
C67 C -0.0554(7) 0.2123(7) 0.2232(5) 0.073(3) Uani 1 1 d . D 1
H67A H -0.0135 0.1672 0.2591 0.087 Uiso 1 1 calc R D 1
H67B H -0.1027 0.1809 0.2078 0.087 Uiso 1 1 calc R D 1
M1 C 0.2803 0.3565 0.0896 0.01 Uiso 0 1 d P D 2
M2 C 0.6272 0.3286 0.1995 0.01 Uiso 0 1 d P A 2

loop_
_atom_site_aniso_label
_atom_site_aniso_U_11
_atom_site_aniso_U_22
_atom_site_aniso_U_33
_atom_site_aniso_U_23
_atom_site_aniso_U_13
_atom_site_aniso_U_12
Yb1 0.02523(15) 0.03484(16) 0.02548(15) -0.01148(12) -0.00308(11) 0.00207(11)
Yb2 0.02403(15) 0.03699(16) 0.02384(15) -0.01153(12) -0.00484(11) 0.00261(11)
Yb3 0.02746(16) 0.03073(15) 0.03435(16) -0.01304(13) -0.00211(12) -0.00120(11)
Si1 0.0385(12) 0.0700(15) 0.0287(10) -0.0069(10) -0.0100(9) 0.0150(11)
Si2 0.0293(10) 0.0351(10) 0.0288(9) -0.0069(8) -0.0059(8) 0.0004(8)
Si3 0.0394(11) 0.0323(10) 0.0349(10) -0.0088(8) -0.0003(8) -0.0024(8)
Si4 0.0390(11) 0.0544(12) 0.0331(10) -0.0250(10) -0.0035(8) 0.0051(9)
Si5 0.0385(11) 0.0385(10) 0.0449(11) -0.0209(9) -0.0058(9) 0.0054(9)
Si6 0.0497(13) 0.0423(11) 0.0391(11) -0.0092(10) -0.0183(10) -0.0025(10)
O 0.039(3) 0.065(4) 0.072(4) -0.035(3) 0.013(3) -0.003(3)
N1 0.028(3) 0.048(3) 0.024(3) -0.009(3) -0.006(2) 0.006(3)
N2 0.020(3) 0.039(3) 0.026(3) -0.012(2) -0.007(2) 0.001(2)
N3 0.027(3) 0.030(3) 0.030(3) -0.009(2) -0.007(2) 0.005(2)
N4 0.029(3) 0.050(3) 0.031(3) -0.024(3) -0.001(2) 0.000(3)
N5 0.033(3) 0.031(3) 0.037(3) -0.013(3) -0.009(3) 0.002(2)
N6 0.034(3) 0.029(3) 0.039(3) -0.007(3) -0.011(3) -0.002(2)
C1 0.028(4) 0.048(4) 0.028(3) -0.014(3) -0.009(3) 0.005(3)
C2 0.021(3) 0.053(4) 0.037(4) -0.020(3) -0.007(3) -0.005(3)
C3 0.023(3) 0.043(4) 0.034(4) -0.018(3) -0.008(3) 0.001(3)
C4 0.023(3) 0.042(4) 0.029(3) -0.010(3) -0.006(3) 0.008(3)
C5 0.030(4) 0.042(4) 0.034(4) -0.008(3) -0.003(3) 0.008(3)
C6 0.042(4) 0.047(4) 0.044(4) -0.020(4) 0.002(3) 0.009(3)
C7 0.044(5) 0.060(5) 0.036(4) -0.025(4) 0.003(3) 0.010(4)
C8 0.029(4) 0.052(4) 0.029(4) -0.009(3) 0.003(3) 0.007(3)
C9 0.021(3) 0.043(4) 0.042(4) -0.011(3) -0.002(3) 0.001(3)
C10 0.046(5) 0.043(4) 0.038(4) -0.016(3) -0.012(3) -0.006(3)
C11 0.083(7) 0.061(6) 0.082(7) -0.032(5) -0.032(6) -0.005(5)
C12 0.162(14) 0.067(7) 0.117(10) -0.042(7) -0.058(10) -0.033(8)
C13 0.179(15) 0.060(7) 0.080(8) -0.042(6) -0.039(9) 0.013(8)
C14 0.121(10) 0.060(6) 0.043(5) -0.026(5) 0.000(5) 0.012(6)
C15 0.068(6) 0.042(4) 0.040(4) -0.017(4) 0.005(4) 0.001(4)
C16 0.075(6) 0.058(5) 0.033(4) -0.006(4) -0.008(4) 0.003(4)
C17 0.100(9) 0.170(12) 0.047(6) -0.026(7) -0.029(6) 0.092(9)
C18 0.067(6) 0.107(8) 0.041(5) -0.003(5) -0.026(4) -0.021(6)
C19 0.050(5) 0.034(4) 0.028(3) -0.005(3) -0.009(3) -0.008(3)
C20 0.058(5) 0.036(4) 0.039(4) -0.012(3) 0.011(4) -0.013(3)
C21 0.038(4) 0.055(5) 0.046(4) -0.009(4) -0.011(3) 0.014(4)
C22 0.023(3) 0.034(3) 0.034(3) -0.019(3) -0.002(3) -0.004(3)
C23 0.023(3) 0.036(3) 0.029(3) -0.012(3) -0.007(3) 0.002(3)
C24 0.022(3) 0.044(4) 0.029(3) -0.016(3) -0.001(3) -0.001(3)
C25 0.028(3) 0.032(3) 0.028(3) -0.016(3) 0.000(3) -0.001(3)
C26 0.022(3) 0.038(4) 0.034(4) -0.014(3) -0.004(3) -0.003(3)
C27 0.029(4) 0.040(4) 0.049(4) -0.028(4) 0.005(3) -0.008(3)
C28 0.045(4) 0.046(4) 0.031(4) -0.018(3) 0.005(3) -0.012(3)
C29 0.040(4) 0.035(4) 0.031(4) -0.008(3) -0.005(3) -0.014(3)
C30 0.033(4) 0.041(4) 0.035(4) -0.020(3) -0.009(3) 0.002(3)
C31 0.036(4) 0.080(6) 0.034(4) -0.038(4) -0.003(3) 0.007(4)
C32 0.049(5) 0.106(8) 0.047(5) -0.017(5) -0.007(4) 0.046(5)
C33 0.082(9) 0.181(13) 0.053(6) -0.036(8) -0.014(6) 0.091(9)
C34 0.027(6) 0.28(2) 0.089(9) -0.116(12) -0.011(6) 0.046(9)
C35 0.036(7) 0.230(19) 0.194(17) -0.146(17) 0.044(9) -0.027(9)
C36 0.040(6) 0.132(10) 0.148(11) -0.095(9) 0.040(6) -0.028(6)
C37 0.060(5) 0.035(4) 0.058(5) -0.010(4) -0.007(4) 0.004(4)
C38 0.068(6) 0.047(5) 0.040(4) -0.007(4) 0.007(4) -0.011(4)
C39 0.055(5) 0.040(4) 0.073(6) -0.020(4) -0.001(4) -0.014(4)
C40 0.052(5) 0.097(7) 0.048(5) -0.045(5) -0.014(4) 0.015(5)
C41 0.073(6) 0.072(6) 0.061(5) -0.042(5) -0.005(5) 0.022(5)
C42 0.089(8) 0.089(7) 0.052(5) -0.037(5) 0.036(5) -0.019(6)
C43 0.039(4) 0.031(3) 0.037(4) -0.014(3) -0.007(3) -0.003(3)
C44 0.032(4) 0.038(4) 0.046(4) -0.013(3) -0.006(3) 0.002(3)
C45 0.031(4) 0.034(4) 0.042(4) -0.016(3) -0.010(3) 0.005(3)
C46 0.042(4) 0.027(3) 0.031(4) -0.004(3) -0.004(3) 0.000(3)
C47 0.050(5) 0.038(4) 0.039(4) -0.014(3) -0.015(3) 0.009(3)
C48 0.071(6) 0.057(5) 0.050(5) -0.021(4) -0.019(4) 0.017(5)
C49 0.083(7) 0.051(5) 0.051(5) -0.003(4) -0.012(5) 0.009(5)
C50 0.073(7) 0.047(5) 0.080(7) -0.008(5) -0.017(5) -0.006(5)
C51 0.051(5) 0.041(4) 0.052(5) -0.002(4) -0.015(4) -0.004(4)
C52 0.028(4) 0.046(4) 0.042(4) -0.022(3) -0.003(3) -0.003(3)
C53 0.042(5) 0.054(5) 0.093(7) -0.037(5) -0.017(5) 0.001(4)
C54 0.071(7) 0.069(6) 0.133(10) -0.055(7) -0.040(7) -0.002(5)
C55 0.043(5) 0.093(7) 0.103(8) -0.060(7) -0.018(5) -0.007(5)
C56 0.037(5) 0.085(6) 0.078(6) -0.047(6) -0.023(4) 0.021(4)
C57 0.037(4) 0.057(5) 0.068(5) -0.036(4) -0.021(4) 0.011(4)
C58 0.078(6) 0.045(4) 0.056(5) -0.024(4) -0.001(4) 0.011(4)
C59 0.052(5) 0.048(4) 0.061(5) -0.028(4) 0.013(4) -0.013(4)
C60 0.044(5) 0.076(6) 0.079(6) -0.045(5) -0.025(4) 0.023(4)
C61 0.084(8) 0.134(10) 0.039(5) -0.018(6) -0.005(5) -0.029(7)
C62 0.115(9) 0.041(5) 0.075(6) -0.018(5) -0.051(6) 0.011(5)
C63 0.067(6) 0.056(5) 0.041(4) -0.012(4) -0.023(4) 0.004(4)
C64 0.038(5) 0.070(6) 0.102(7) -0.051(6) -0.013(5) 0.010(4)
C65 0.032(5) 0.122(9) 0.146(11) -0.097(9) -0.013(6) 0.014(5)
C66 0.062(7) 0.125(10) 0.114(9) -0.079(9) 0.032(6) -0.014(7)
C67 0.046(5) 0.099(7) 0.073(6) -0.037(6) 0.017(5) -0.021(5)

loop_
_atom_type_symbol
_atom_type_description
_atom_type_scat_dispersion_real
_atom_type_scat_dispersion_imag
_atom_type_scat_source
C C 0.0033 0.0016 'International Tables Vol C Tables 4.2.6.8 and 6.1.1.4'
H H 0 0 'International Tables Vol C Tables 4.2.6.8 and 6.1.1.4'
N N 0.0061 0.0033 'International Tables Vol C Tables 4.2.6.8 and 6.1.1.4'
Si Si 0.0817 0.0704 'International Tables Vol C Tables 4.2.6.8 and 6.1.1.4'
Yb Yb -0.385 5.5486 'International Tables Vol C Tables 4.2.6.8 and 6.1.1.4'
O O 0.0106 0.006 'International Tables Vol C Tables 4.2.6.8 and 6.1.1.4'

loop_
_geom_angle_atom_site_label_1
_geom_angle_atom_site_label_2
_geom_angle_atom_site_label_3
_geom_angle
M2 Yb1 N3 118.9(2)
M2 Yb1 N2 104.9(2)
N3 Yb1 N2 85.56(17)
N1 Yb2 N4 145.1(2)
N1 Yb2 N3 96.65(19)
N4 Yb2 N3 90.58(18)
N1 Yb2 N2 109.14(18)
N4 Yb2 N2 104.94(19)
N3 Yb2 N2 90.37(17)
N5 Yb3 N6 82.26(18)
N5 Yb3 O 128.86(19)
N6 Yb3 O 87.7(2)
N5 Yb3 M1 118.0(2)
N6 Yb3 M1 129.4(2)
O Yb3 M1 106.99(13)
N1 Si1 C17 111.5(4)
N1 Si1 C16 109.8(3)
C17 Si1 C16 106.8(5)
N1 Si1 C18 111.3(4)
C17 Si1 C18 110.1(6)
C16 Si1 C18 107.1(4)
N2 Si2 C21 115.0(3)
N2 Si2 C20 114.1(3)
C21 Si2 C20 109.5(4)
N2 Si2 C19 107.5(3)
C21 Si2 C19 106.6(3)
C20 Si2 C19 103.2(3)
N3 Si3 C38 111.4(3)
N3 Si3 C37 114.5(3)
C38 Si3 C37 106.5(4)
N3 Si3 C39 109.5(3)
C38 Si3 C39 107.4(4)
C37 Si3 C39 107.3(4)
N4 Si4 C41 116.5(3)
N4 Si4 C42 115.3(4)
C41 Si4 C42 107.7(4)
N4 Si4 C40 102.0(3)
C41 Si4 C40 106.5(4)
C42 Si4 C40 108.1(5)
N5 Si5 C58 112.9(4)
N5 Si5 C60 112.9(3)
C58 Si5 C60 109.3(4)
N5 Si5 C59 106.4(3)
C58 Si5 C59 107.6(4)
C60 Si5 C59 107.4(4)
N6 Si6 C61 105.4(4)
N6 Si6 C62 108.9(4)
C61 Si6 C62 110.1(5)
N6 Si6 C63 115.5(3)
C61 Si6 C63 108.1(4)
C62 Si6 C63 108.9(4)
C67 O C64 105.9(7)
C67 O Yb3 127.0(5)
C64 O Yb3 127.1(5)
C1 N1 Si1 118.7(4)
C1 N1 Yb2 81.4(3)
Si1 N1 Yb2 148.8(3)
C3 N2 Si2 122.4(4)
C3 N2 Yb2 79.4(3)
Si2 N2 Yb2 144.7(3)
C3 N2 Yb1 129.0(4)
Si2 N2 Yb1 98.4(2)
Yb2 N2 Yb1 83.62(16)
C22 N3 Si3 113.4(4)
C22 N3 Yb2 109.3(3)
Si3 N3 Yb2 113.8(3)
C22 N3 Yb1 86.9(3)
Si3 N3 Yb1 140.2(3)
Yb2 N3 Yb1 88.49(18)
C24 N4 Si4 128.4(4)
C24 N4 Yb2 118.3(4)
Si4 N4 Yb2 113.1(3)
C43 N5 Si5 126.1(4)
C43 N5 Yb3 94.5(4)
Si5 N5 Yb3 139.2(3)
C45 N6 Si6 130.0(5)
C45 N6 Yb3 95.8(4)
Si6 N6 Yb3 132.3(3)
C4 C1 N1 124.8(6)
C4 C1 C2 120.7(6)
N1 C1 C2 113.5(5)
C4 C1 Yb2 119.4(4)
N1 C1 Yb2 63.1(3)
C2 C1 Yb2 76.9(4)
C3 C2 C1 123.8(6)
C3 C2 Yb2 75.0(4)
C1 C2 Yb2 69.1(4)
C2 C3 N2 121.3(6)
C2 C3 C10 118.3(6)
N2 C3 C10 120.0(5)
C1 C4 C9 122.5(6)
C1 C4 C5 122.4(6)
C9 C4 C5 114.4(6)
C1 C4 Yb1 104.0(4)
C9 C4 Yb1 77.1(4)
C5 C4 Yb1 80.1(4)
C6 C5 C4 121.1(7)
C5 C6 C7 122.1(7)
C6 C7 C8 118.2(6)
C9 C8 C7 121.0(7)
C8 C9 C4 122.0(7)
C15 C10 C11 118.3(8)
C15 C10 C3 121.4(7)
C11 C10 C3 120.4(7)
C10 C11 C12 118.6(11)
C13 C12 C11 120.6(11)
C14 C13 C12 119.0(11)
C13 C14 C15 122.9(11)
C10 C15 C14 120.7(9)
C25 C22 N3 118.4(5)
C25 C22 C23 120.1(6)
N3 C22 C23 121.0(5)
C24 C23 C22 132.9(6)
C23 C24 N4 126.7(6)
C23 C24 C31 114.7(5)
N4 C24 C31 118.6(5)
C22 C25 C30 124.0(5)
C22 C25 C26 123.4(6)
C30 C25 C26 112.6(5)
C27 C26 C25 122.5(6)
C28 C27 C26 121.6(6)
C27 C28 C29 117.7(6)
C30 C29 C28 122.1(7)
C29 C30 C25 122.6(6)
C36 C31 C32 117.9(8)
C36 C31 C24 120.0(8)
C32 C31 C24 122.1(8)
C31 C32 C33 119.0(11)
C34 C33 C32 121.9(13)
C33 C34 C35 119.0(10)
C34 C35 C36 121.3(14)
C31 C36 C35 120.9(13)
N5 C43 C44 123.0(6)
N5 C43 C46 122.0(6)
C44 C43 C46 115.0(6)
C43 C44 C45 130.4(7)
N6 C45 C44 126.0(6)
N6 C45 C52 121.4(6)
C44 C45 C52 112.7(6)
C51 C46 C47 119.1(6)
C51 C46 C43 121.8(6)
C47 C46 C43 119.0(6)
C46 C47 C48 121.2(7)
C47 C48 C49 119.7(8)
C50 C49 C48 119.4(8)
C49 C50 C51 120.5(9)
C46 C51 C50 120.0(8)
C53 C52 C57 117.9(7)
C53 C52 C45 119.3(6)
C57 C52 C45 122.8(6)
C52 C53 C54 121.5(8)
C53 C54 C55 120.4(8)
C56 C55 C54 118.0(8)
C55 C56 C57 121.6(8)
C52 C57 C56 120.5(7)
O C64 C65 104.1(8)
C64 C65 C66 103.5(8)
C67 C66 C65 106.2(8)
O C67 C66 105.3(8)

loop_
_geom_bond_atom_site_label_1
_geom_bond_atom_site_label_2
_geom_bond_distance
Yb1 M2 2.317(6)
Yb1 N3 2.426(5)
Yb1 N2 2.481(5)
Yb2 N1 2.215(5)
Yb2 N4 2.224(5)
Yb2 N3 2.264(5)
Yb2 N2 2.431(5)
Yb2 C1 2.456(7)
Yb2 C2 2.561(6)
Yb3 N5 2.357(5)
Yb3 N6 2.388(5)
Yb3 O 2.430(5)
Yb3 M1 2.483(6)
Si1 N1 1.707(5)
Si1 C17 1.847(10)
Si1 C16 1.856(9)
Si1 C18 1.869(10)
Si2 N2 1.732(5)
Si2 C21 1.862(7)
Si2 C20 1.864(7)
Si2 C19 1.905(7)
Si3 N3 1.740(5)
Si3 C38 1.854(8)
Si3 C37 1.860(8)
Si3 C39 1.887(8)
Si4 N4 1.721(5)
Si4 C41 1.866(8)
Si4 C42 1.874(9)
Si4 C40 1.886(8)
Si5 N5 1.752(6)
Si5 C58 1.856(8)
Si5 C60 1.862(8)
Si5 C59 1.869(8)
Si6 N6 1.749(6)
Si6 C61 1.837(11)
Si6 C62 1.861(9)
Si6 C63 1.871(8)
O C67 1.448(10)
O C64 1.450(10)
N1 C1 1.443(9)
N2 C3 1.411(8)
N3 C22 1.455(8)
N4 C24 1.382(8)
N5 C43 1.337(9)
N6 C45 1.310(9)
C1 C4 1.397(9)
C1 C2 1.473(9)
C2 C3 1.377(9)
C3 C10 1.486(9)
C4 C9 1.444(9)
C4 C5 1.448(10)
C5 C6 1.386(10)
C6 C7 1.386(10)
C7 C8 1.399(10)
C8 C9 1.386(9)
C10 C15 1.367(11)
C10 C11 1.401(11)
C11 C12 1.411(14)
C12 C13 1.388(18)
C13 C14 1.300(17)
C14 C15 1.382(12)
C22 C25 1.396(8)
C22 C23 1.458(8)
C23 C24 1.367(8)
C24 C31 1.510(9)
C25 C30 1.457(9)
C25 C26 1.468(8)
C26 C27 1.392(9)
C27 C28 1.383(10)
C28 C29 1.423(10)
C29 C30 1.372(9)
C31 C36 1.373(13)
C31 C32 1.376(12)
C32 C33 1.407(13)
C33 C34 1.34(2)
C34 C35 1.34(2)
C35 C36 1.380(16)
C43 C44 1.411(9)
C43 C46 1.493(9)
C44 C45 1.429(9)
C45 C52 1.508(9)
C46 C51 1.383(10)
C46 C47 1.385(10)
C47 C48 1.386(11)
C48 C49 1.408(13)
C49 C50 1.364(13)
C50 C51 1.419(11)
C52 C53 1.376(10)
C52 C57 1.381(10)
C53 C54 1.377(12)
C54 C55 1.388(13)
C55 C56 1.365(12)
C56 C57 1.383(11)
C64 C65 1.501(13)
C65 C66 1.517(16)
C66 C67 1.508(13)
